data_2108151
loop_
_publ_author_name
'Jarzembska, Katarzyna N.'
'\'Slepokura, Katarzyna'
'Kami\'nski, Rados\/law'
'Gutmann, Matthias J.'
'Dominiak, Paulina M.'
'Wo\'zniak, Krzysztof'

_publ_section_title
;
 Multi-temperature study of potassium uridine-5'-monophosphate: electron
 density distribution and anharmonic motion modelling
;
_journal_issue 4
_journal_name_full 'Acta Crystallographica Section B'
_journal_page_first 550
_journal_page_last 564
_journal_paper_doi 10.1107/S2052520617005534
_journal_volume 73
_journal_year 2017
_chemical_formula_moiety 'C9 H12 K N2 O9 P'
_chemical_formula_sum 'C9 H12 K N2 O9 P'
_chemical_formula_weight 362.3
_space_group_IT_number 19
_symmetry_cell_setting orthorhombic
_symmetry_space_group_name_Hall 'P 2ac 2ab'
_symmetry_space_group_name_H-M 'P 21 21 21'
_cell_angle_alpha 90
_cell_angle_beta 90
_cell_angle_gamma 90
_cell_formula_units_Z 4
_cell_length_a 8.0754(16)
_cell_length_b 10.387(2)
_cell_length_c 16.000(3)
_cell_measurement_temperature 10
_cell_volume 1342.1(4)
_diffrn_ambient_temperature 10
_diffrn_measurement_device '1-circle goniometer'
_diffrn_measurement_device_type '11 neutron detectors'
_diffrn_measurement_method '\p-scans, time-of-flight Laue'
_diffrn_radiation_monochromator 'not applicable to TOF Laue technique'
_diffrn_radiation_source 'ISIS neutron spallation source'
_diffrn_radiation_type neutron
_diffrn_radiation_wavelength 0.2-1.0
_diffrn_reflns_av_R_equivalents 0
_diffrn_reflns_limit_h_max 21
_diffrn_reflns_limit_h_min -19
_diffrn_reflns_limit_k_max 23
_diffrn_reflns_limit_k_min -28
_diffrn_reflns_limit_l_max 42
_diffrn_reflns_limit_l_min -44
_diffrn_reflns_number 13658
_diffrn_reflns_theta_full 11.46
_diffrn_reflns_theta_max 77.82
_diffrn_reflns_theta_min 1.87
_exptl_absorpt_coefficient_mu 0.566
_exptl_crystal_colour colourless
_exptl_crystal_density_diffrn 1.7929
_exptl_crystal_description 'thick plate-like block'
_exptl_crystal_F_000 378.772
_exptl_crystal_size_max 2
_exptl_crystal_size_mid 1
_exptl_crystal_size_min 1
_refine_diff_density_max 4.90
_refine_diff_density_min -4.13
_refine_ls_abs_structure_details '  2639 of Friedel pairs used in the refinement'
_refine_ls_extinction_coef 10.0(3)
_refine_ls_extinction_method 'B-C type 1 Lorentzian isotropic (Becker & Coppens, 1974)'
_refine_ls_goodness_of_fit_ref 2.74
_refine_ls_hydrogen_treatment refall
_refine_ls_number_constraints 0
_refine_ls_number_parameters 318
_refine_ls_number_reflns 13658
_refine_ls_number_restraints 0
_refine_ls_R_factor_all 0.0827
_refine_ls_R_factor_gt 0.0811
_refine_ls_shift/su_max 0.0103
_refine_ls_shift/su_mean 0.0022
_refine_ls_structure_factor_coef F
_refine_ls_weighting_details w=1/(\s^2^(F)+0.0001F^2^)
_refine_ls_weighting_scheme sigma
_refine_ls_wR_factor_gt 0.0868
_refine_ls_wR_factor_ref 0.0885
_reflns_number_gt 13558
_reflns_number_total 13658
_reflns_threshold_expression I>3\s(I)
_cod_data_source_file lc5080sup1.cif
_cod_data_source_block KUMPH_10K_neutrons
_cod_database_code 2108151

loop_
_space_group_symop_id
_space_group_symop_operation_xyz
1 x,y,z
2 -x+1/2,-y,z+1/2
3 -x,y+1/2,-z+1/2
4 x+1/2,-y+1/2,-z

loop_
_atom_site_type_symbol
_atom_site_label
_atom_site_fract_x
_atom_site_fract_y
_atom_site_fract_z
_atom_site_U_iso_or_equiv
_atom_site_adp_type
_atom_site_calc_flag
_atom_site_occupancy
K K1 0.2084(5) 0.4023(4) 0.6706(2) 0.0040(10) Uani d 1
P P1 0.1337(3) 0.3244(3) 0.46151(16) 0.0024(7) Uani d 1
O O1 0.1756(3) 0.2033(2) 0.40397(14) 0.0047(6) Uani d 1
O O5 0.3865(3) 0.0196(3) 0.32260(15) 0.0044(6) Uani d 1
O O7 0.2380(3) -0.1367(3) 0.17847(14) 0.0055(6) Uani d 1
O O4 0.0452(3) 0.2591(3) 0.53676(14) 0.0043(6) Uani d 1
O O8 0.3710(3) -0.3665(3) 0.33931(14) 0.0053(6) Uani d 1
O O2 0.2930(3) 0.3809(2) 0.49535(14) 0.0037(6) Uani d 1
O O6 -0.0196(3) 0.0546(3) 0.23014(15) 0.0053(7) Uani d 1
N N1 0.32642(19) -0.16967(15) 0.39779(9) 0.0040(4) Uani d 1
O O9 0.2420(3) -0.3497(3) 0.61633(15) 0.0075(7) Uani d 1
O O3 0.0264(3) 0.4160(2) 0.41421(15) 0.0046(6) Uani d 1
C C3 0.1115(3) 0.0110(2) 0.28098(13) 0.0037(5) Uani d 1
N N2 0.31148(19) -0.35534(16) 0.47887(9) 0.0050(4) Uani d 1
C C1 0.2455(3) 0.2248(2) 0.32262(12) 0.0038(5) Uani d 1
C C2 0.2649(3) 0.0972(2) 0.27993(12) 0.0034(5) Uani d 1
C C6 0.3387(3) -0.3021(2) 0.40155(12) 0.0035(5) Uani d 1
C C7 0.2664(3) -0.2900(2) 0.55124(12) 0.0043(5) Uani d 1
C C5 0.3471(3) -0.1123(2) 0.31418(12) 0.0034(5) Uani d 1
C C4 0.1876(3) -0.1211(2) 0.26208(12) 0.0040(5) Uani d 1
C C9 0.2854(3) -0.0979(2) 0.46652(12) 0.0046(6) Uani d 1
C C8 0.2543(3) -0.1523(2) 0.54159(13) 0.0070(6) Uani d 1
H H3 0.0658(5) 0.0073(5) 0.3457(3) 0.0149(13) Uani d 1
H H1a 0.3661(6) 0.2737(5) 0.3291(3) 0.0192(14) Uani d 1
H H1b 0.1644(6) 0.2861(5) 0.2846(3) 0.0191(14) Uani d 1
H H2 0.3067(6) 0.1143(5) 0.2156(3) 0.0154(13) Uani d 1
H H5 0.4484(6) -0.1644(5) 0.2839(3) 0.0136(12) Uani d 1
H H4 0.1076(6) -0.2014(5) 0.2826(3) 0.0160(13) Uani d 1
H H9 0.2820(6) 0.0054(5) 0.4565(3) 0.0196(14) Uani d 1
H H8 0.2231(7) -0.0929(5) 0.5947(3) 0.0227(15) Uani d 1
H H11 -0.0538(6) 0.2039(5) 0.5224(3) 0.0173(14) Uani d 1
H H13 0.1429(6) -0.1235(5) 0.1401(3) 0.0171(14) Uani d 1
H H10 0.3138(7) -0.4549(5) 0.4815(3) 0.0163(13) Uani d 1
H H12 -0.0226(6) 0.0121(5) 0.1754(3) 0.0195(14) Uani d 1

loop_
_atom_site_aniso_label
_atom_site_aniso_U_11
_atom_site_aniso_U_22
_atom_site_aniso_U_33
_atom_site_aniso_U_12
_atom_site_aniso_U_13
_atom_site_aniso_U_23
_atom_site_aniso_type_symbol
K1 0.0056(17) 0.0045(18) 0.0021(14) -0.0001(12) 0.0007(12) 0.0007(13) K
P1 0.0036(11) 0.0008(12) 0.0029(10) -0.0003(8) 0.0005(8) 0.0001(9) P
O1 0.0075(10) 0.0032(11) 0.0034(9) -0.0010(9) 0.0005(8) -0.0014(8) O
O5 0.0046(10) 0.0035(12) 0.0052(10) -0.0024(9) -0.0008(8) 0.0009(9) O
O7 0.0084(11) 0.0068(12) 0.0014(8) 0.0029(9) -0.0002(8) -0.0021(8) O
O4 0.0063(10) 0.0035(12) 0.0032(9) -0.0016(8) 0.0007(8) 0.0006(8) O
O8 0.0099(11) 0.0040(13) 0.0022(9) 0.0001(9) 0.0012(8) -0.0005(8) O
O2 0.0038(11) 0.0036(12) 0.0036(9) -0.0002(8) -0.0003(7) -0.0016(8) O
O6 0.0045(11) 0.0062(13) 0.0051(10) 0.0022(8) -0.0025(8) -0.0005(9) O
N1 0.0066(7) 0.0026(7) 0.0028(6) 0.0003(5) -0.0009(5) -0.0001(5) N
O9 0.0153(12) 0.0033(12) 0.0039(9) -0.0006(10) 0.0027(9) 0.0009(8) O
O3 0.0049(11) 0.0048(12) 0.0042(10) 0.0024(9) -0.0026(8) -0.0001(8) O
C3 0.0035(9) 0.0043(10) 0.0034(8) 0.0006(7) 0.0008(7) -0.0007(8) C
N2 0.0094(7) 0.0028(8) 0.0026(6) -0.0003(6) 0.0006(5) 0.0002(5) N
C1 0.0054(9) 0.0026(9) 0.0035(7) -0.0012(7) 0.0000(7) -0.0008(7) C
C2 0.0046(9) 0.0035(10) 0.0021(7) 0.0006(7) 0.0001(7) -0.0009(7) C
C6 0.0052(9) 0.0029(10) 0.0023(8) 0.0001(7) 0.0002(7) -0.0004(7) C
C7 0.0069(9) 0.0037(11) 0.0024(8) -0.0014(8) 0.0002(7) 0.0006(7) C
C5 0.0048(9) 0.0037(11) 0.0017(8) -0.0010(7) 0.0002(6) -0.0011(7) C
C4 0.0043(9) 0.0048(10) 0.0030(8) 0.0002(8) 0.0003(7) 0.0001(7) C
C9 0.0088(10) 0.0028(11) 0.0021(8) 0.0005(7) 0.0013(7) -0.0002(7) C
C8 0.0124(10) 0.0056(11) 0.0031(8) 0.0001(8) 0.0013(8) 0.0006(7) C
H3 0.016(2) 0.019(3) 0.0090(19) 0.0028(19) 0.0028(15) -0.0013(17) H
H1a 0.019(2) 0.016(3) 0.023(2) -0.0080(19) 0.0055(18) -0.007(2) H
H1b 0.025(2) 0.020(3) 0.0123(19) 0.009(2) -0.0019(18) 0.0037(18) H
H2 0.018(2) 0.019(3) 0.0092(18) 0.0001(19) 0.0029(16) 0.0024(17) H
H5 0.016(2) 0.010(2) 0.015(2) 0.0030(16) 0.0035(17) -0.0020(17) H
H4 0.019(2) 0.013(3) 0.017(2) -0.0071(18) 0.0004(18) 0.0043(18) H
H9 0.036(3) 0.008(2) 0.015(2) 0.002(2) 0.0020(19) 0.0042(17) H
H8 0.042(3) 0.015(3) 0.011(2) 0.005(2) 0.008(2) -0.0059(18) H
H11 0.017(2) 0.016(3) 0.019(2) -0.0037(18) 0.0032(18) -0.0003(19) H
H13 0.021(2) 0.020(3) 0.0108(19) 0.000(2) -0.0059(16) -0.0031(18) H
H10 0.027(3) 0.010(2) 0.0129(19) 0.000(2) 0.0045(19) 0.0014(16) H
H12 0.021(2) 0.026(3) 0.011(2) 0.003(2) -0.0050(18) -0.004(2) H

loop_
_atom_type_symbol
_atom_type_scat_length_neutron
_atom_type_scat_source
C 6.646 International_Tables_Vol_C
H -3.739 International_Tables_Vol_C
P 5.130 International_Tables_Vol_C
O 5.803 International_Tables_Vol_C
K 3.670 International_Tables_Vol_C
N 9.360 International_Tables_Vol_C
